data_7251417
loop_
_publ_author_name
'Peloquin, Andrew J.'
'Pelendage, Lahiruni'
'Alapati, Srikar'
'Hanks, Timothy'
'McMillen, Colin'
'Pennington, William'

_publ_section_title
;
 When Halogen Bonding Isn't Enough: Solvation Behavior in Cocrystals of
 Benzyltrimethylammonium Halides and 1,4-Diiodotetrafluorobenzene
;
_journal_name_full CrystEngComm
_journal_paper_doi 10.1039/D5CE00832H
_journal_year 2025
_chemical_formula_moiety '5(C6 F4 I2), 4(Br), 4(C10 H16 N)'
_chemical_formula_sum 'C70 H64 Br4 F20 I10 N4'
_chemical_formula_weight 2929.942
_space_group_crystal_system monoclinic
_space_group_IT_number 14
_space_group_name_Hall '-P 2ybc'
_space_group_name_H-M_alt 'P 1 21/c 1'
_symmetry_Int_Tables_number 14
_atom_sites_solution_primary dual
_audit_creation_date 2024-03-09
_audit_creation_method
;
Olex2 1.5
(compiled 2024.02.16 svn.r378c4104 for OlexSys, GUI svn.r6928)
;
_audit_update_record
;
2025-07-29 deposited with the CCDC.	2025-11-24 downloaded from the CCDC.
;
_cell_angle_alpha 90
_cell_angle_beta 107.012(2)
_cell_angle_gamma 90
_cell_formula_units_Z 2
_cell_length_a 14.5552(7)
_cell_length_b 13.2366(6)
_cell_length_c 24.2904(9)
_cell_measurement_reflns_used 9865
_cell_measurement_temperature 100.01
_cell_measurement_theta_max 30.48
_cell_measurement_theta_min 2.47
_cell_volume 4475.0(3)
_computing_cell_refinement 'SAINT V8.38A (Bruker AXS Inc., 2017)'
_computing_data_collection 'APEX3 v2017.3-0 (Bruker AXS Inc., 2017)'
_computing_data_reduction 'SAINT V8.38A (Bruker AXS Inc., 2017)'
_computing_molecular_graphics 'Olex2 1.5 (Dolomanov et al., 2009)'
_computing_publication_material 'Olex2 1.5 (Dolomanov et al., 2009)'
_computing_structure_refinement 'SHELXL 2018/3 (Sheldrick, 2015<i>b</i>)'
_computing_structure_solution 'SHELXT 2018/2 (Sheldrick, 2015<i>a</i>)'
_diffrn_ambient_temperature 100.01
_diffrn_measured_fraction_theta_full 0.9990
_diffrn_measured_fraction_theta_max 0.9991
_diffrn_measurement_device_type 'Bruker D8 Venture Photon 2'
_diffrn_measurement_method '\f and \w scans'
_diffrn_radiation_type MoK\a
_diffrn_radiation_wavelength 0.71073
_diffrn_reflns_av_R_equivalents 0.0955
_diffrn_reflns_av_unetI/netI 0.0541
_diffrn_reflns_Laue_measured_fraction_full 0.9990
_diffrn_reflns_Laue_measured_fraction_max 0.9991
_diffrn_reflns_limit_h_max 20
_diffrn_reflns_limit_h_min -20
_diffrn_reflns_limit_k_max 18
_diffrn_reflns_limit_k_min -18
_diffrn_reflns_limit_l_max 33
_diffrn_reflns_limit_l_min -34
_diffrn_reflns_number 104719
_diffrn_reflns_point_group_measured_fraction_full 0.9990
_diffrn_reflns_point_group_measured_fraction_max 0.9991
_diffrn_reflns_theta_full 25.2417
_diffrn_reflns_theta_max 26.50
_diffrn_reflns_theta_min 2.12
_diffrn_source 'Incoatec I\mS'
_diffrn_source_current 1.0
_diffrn_source_power 0.05
_diffrn_source_voltage 50.0
_diffrn_standards_number 0
_exptl_absorpt_coefficient_mu 5.329
_exptl_absorpt_correction_T_max 0.7461
_exptl_absorpt_correction_T_min 0.6373
_exptl_absorpt_correction_type multi-scan
_exptl_absorpt_process_details 'SADABS v2016/2 (Bruker AXS Inc., 2017)'
_exptl_crystal_colour colourless
_exptl_crystal_colour_primary colourless
_exptl_crystal_density_diffrn 2.174
_exptl_crystal_density_meas ?
_exptl_crystal_density_method 'not measured'
_exptl_crystal_description plate
_exptl_crystal_F_000 2716.140
_exptl_crystal_size_max 0.184
_exptl_crystal_size_mid 0.153
_exptl_crystal_size_min 0.121
_exptl_transmission_factor_max 'not measured'
_exptl_transmission_factor_min 'not measured'
_refine_diff_density_max 2.3729
_refine_diff_density_min -1.8287
_refine_diff_density_rms 0.2688
_refine_ls_d_res_high 0.7965
_refine_ls_d_res_low 9.5916
_refine_ls_goodness_of_fit_ref 1.1046
_refine_ls_hydrogen_treatment mixed
_refine_ls_matrix_type full
_refine_ls_number_constraints 50
_refine_ls_number_parameters 493
_refine_ls_number_reflns 9269
_refine_ls_number_restraints 0
_refine_ls_restrained_S_all 1.1046
_refine_ls_R_factor_all 0.0601
_refine_ls_R_factor_gt 0.0434
_refine_ls_shift/su_max 0.0003
_refine_ls_shift/su_mean 0.0000
_refine_ls_structure_factor_coef Fsqd
_refine_ls_weighting_details 'w=1/[\s^2^(Fo^2^)+(0.0000P)^2^+77.4601P] where P=(Fo^2^+2Fc^2^)/3'
_refine_ls_weighting_scheme calc
_refine_ls_wR_factor_gt 0.0885
_refine_ls_wR_factor_ref 0.1035
_reflns_Friedel_coverage 0.0
_reflns_limit_h_max 17
_reflns_limit_h_min -18
_reflns_limit_k_max 16
_reflns_limit_k_min 0
_reflns_limit_l_max 30
_reflns_limit_l_min 0
_reflns_number_gt 7511
_reflns_number_total 9269
_reflns_threshold_expression I>=2u(I)
_cod_data_source_file d5ce00832h2.cif
_cod_data_source_block 4(NMe3BzBr)_5(pF4DIB)
_cod_depositor_comments
;
The following automatic conversions were performed:

data item '_exptl_crystal_density_meas' value 'not measured' was
changed to '?' -- the value is perceived as not measured.

Automatic conversion script
Id: cif_fix_values 8170 2020-07-09 18:12:32Z antanas 
;
_cod_database_code 7251417
_olex2_refinement_description
;
1.a Secondary CH2 refined with riding coordinates:
 C4(H4a,H4b), C14(H14a,H14b)
1.b Aromatic/amide H refined with riding coordinates:
 C6(H6), C7(H7), C8(H8), C9(H9), C10(H10), C16(H16), C17(H17), C18(H18),
 C19(H19), C20(H20)
1.c Idealised Me refined as rotating group:
 C1(H1a,H1b,H1c), C2(H2a,H2b,H2c), C3(H3a,H3b,H3c), C11(H11a,H11b,H11c),
 C12(H12a,H12b,H12c), C13(H13a,H13b,H13c)
;
_olex2_submission_special_instructions 'No special instructions were received'

loop_
_space_group_symop_id
_space_group_symop_operation_xyz
1 x,y,z
2 -x,y+1/2,-z+1/2
3 -x,-y,-z
4 x,-y-1/2,z-1/2

loop_
_atom_site_label
_atom_site_type_symbol
_atom_site_fract_x
_atom_site_fract_y
_atom_site_fract_z
_atom_site_U_iso_or_equiv
_atom_site_adp_type
_atom_site_occupancy
_atom_site_refinement_flags_posn
I1 I 0.85571(4) 0.33138(4) 0.62107(2) 0.02196(11) Uani 1.000000 .
I2 I 0.65819(4) 0.62923(4) 0.37543(2) 0.02290(11) Uani 1.000000 .
F1 F 0.7680(3) 0.5556(3) 0.60329(18) 0.0237(9) Uani 1.000000 .
F2 F 0.6947(3) 0.6686(3) 0.5110(2) 0.0277(10) Uani 1.000000 .
F3 F 0.7464(3) 0.4041(3) 0.39228(18) 0.0259(10) Uani 1.000000 .
F4 F 0.8225(4) 0.2913(3) 0.48481(19) 0.0283(10) Uani 1.000000 .
C21 C 0.7979(5) 0.4205(6) 0.5469(3) 0.0192(15) Uani 1.000000 .
C22 C 0.7646(5) 0.5172(6) 0.5517(3) 0.0202(15) Uani 1.000000 .
C23 C 0.7254(5) 0.5754(5) 0.5039(3) 0.0210(15) Uani 1.000000 .
C24 C 0.7181(5) 0.5395(6) 0.4493(3) 0.0192(15) Uani 1.000000 .
C25 C 0.7518(5) 0.4427(5) 0.4445(3) 0.0192(15) Uani 1.000000 .
C26 C 0.7906(5) 0.3850(5) 0.4928(3) 0.0199(15) Uani 1.000000 .
I3 I 0.53042(4) 0.61330(4) 0.63494(2) 0.02458(12) Uani 1.000000 .
F5 F 0.4170(3) 0.6820(3) 0.50635(19) 0.0277(10) Uani 1.000000 .
F6 F 0.6026(3) 0.4007(4) 0.59586(19) 0.0312(11) Uani 1.000000 .
C27 C 0.4590(5) 0.5932(6) 0.5041(3) 0.0233(16) Uani 1.000000 .
C28 C 0.5110(5) 0.5447(6) 0.5539(3) 0.0241(17) Uani 1.000000 .
C29 C 0.5502(5) 0.4515(6) 0.5491(3) 0.0237(16) Uani 1.000000 .
I4 I 0.47996(4) 1.10752(4) 0.62774(2) 0.02478(12) Uani 1.000000 .
F7 F 0.5466(3) 0.8868(3) 0.59735(19) 0.0301(10) Uani 1.000000 .
F8 F 0.5625(3) 0.8075(3) 0.4999(2) 0.0287(10) Uani 1.000000 .
C30 C 0.4938(5) 1.0426(6) 0.5519(3) 0.0211(15) Uani 1.000000 .
C31 C 0.5241(6) 0.9451(6) 0.5495(3) 0.0235(16) Uani 1.000000 .
C32 C 0.5299(5) 0.9021(5) 0.4988(3) 0.0205(15) Uani 1.000000 .
I5 I 0.97563(3) 1.11111(3) 0.865052(19) 0.01902(11) Uani 1.000000 .
F9 F 0.9109(3) 0.8969(3) 0.90263(17) 0.0231(9) Uani 1.000000 .
F10 F 0.9281(3) 0.8117(3) 1.00420(18) 0.0243(10) Uani 1.000000 .
C33 C 0.9914(5) 1.0450(5) 0.9462(3) 0.0172(14) Uani 1.000000 .
C34 C 0.9561(5) 0.9489(5) 0.9505(3) 0.0156(13) Uani 1.000000 .
C35 C 0.9648(5) 0.9048(5) 1.0032(3) 0.0185(15) Uani 1.000000 .
Br1 Br 0.92901(6) 1.19705(6) 0.73872(3) 0.02661(18) Uani 1.000000 .
Br2 Br 0.56957(6) 0.72213(6) 0.76133(3) 0.02169(16) Uani 1.000000 .
N1 N 0.8050(4) 0.8737(5) 0.7116(3) 0.0210(13) Uani 1.000000 .
C1 C 0.8592(6) 0.8539(7) 0.7728(3) 0.0296(18) Uani 1.000000 .
H1a H 0.8143(8) 0.834(4) 0.7940(7) 0.044(3) Uiso 1.000000 GR
H1b H 0.906(3) 0.800(3) 0.7748(3) 0.044(3) Uiso 1.000000 GR
H1c H 0.893(4) 0.9154(15) 0.7900(8) 0.044(3) Uiso 1.000000 GR
C2 C 0.7294(6) 0.9511(7) 0.7103(4) 0.0322(19) Uani 1.000000 .
H2a H 0.697(3) 0.970(3) 0.6703(4) 0.048(3) Uiso 1.000000 GR
H2b H 0.683(2) 0.9231(17) 0.728(2) 0.048(3) Uiso 1.000000 GR
H2c H 0.7594(8) 1.0111(19) 0.732(2) 0.048(3) Uiso 1.000000 GR
C3 C 0.7593(6) 0.7777(6) 0.6848(3) 0.0276(18) Uani 1.000000 .
H3a H 0.724(3) 0.7897(12) 0.6443(7) 0.041(3) Uiso 1.000000 GR
H3b H 0.8091(7) 0.7265(14) 0.687(2) 0.041(3) Uiso 1.000000 GR
H3c H 0.714(3) 0.754(2) 0.7052(16) 0.041(3) Uiso 1.000000 GR
C4 C 0.8754(5) 0.9121(6) 0.6799(3) 0.0224(16) Uani 1.000000 .
H4a H 0.9079(5) 0.9733(6) 0.6999(3) 0.0269(19) Uiso 1.000000 R
H4b H 0.9252(5) 0.8600(6) 0.6826(3) 0.0269(19) Uiso 1.000000 R
C5 C 0.8304(6) 0.9372(6) 0.6179(3) 0.0259(17) Uani 1.000000 .
C6 C 0.8009(6) 1.0372(6) 0.6012(4) 0.0286(18) Uani 1.000000 .
H6 H 0.8066(6) 1.0880(6) 0.6296(4) 0.034(2) Uiso 1.000000 R
C7 C 0.7640(7) 1.0612(7) 0.5439(4) 0.036(2) Uani 1.000000 .
H7 H 0.7437(7) 1.1284(7) 0.5328(4) 0.043(2) Uiso 1.000000 R
C8 C 0.7563(6) 0.9871(6) 0.5021(4) 0.0312(19) Uani 1.000000 .
H8 H 0.7321(6) 1.0046(6) 0.4625(4) 0.037(2) Uiso 1.000000 R
C9 C 0.7833(6) 0.8890(6) 0.5172(4) 0.0289(18) Uani 1.000000 .
H9 H 0.7758(6) 0.8386(6) 0.4884(4) 0.035(2) Uiso 1.000000 R
C10 C 0.8220(6) 0.8643(6) 0.5757(3) 0.0236(16) Uani 1.000000 .
H10 H 0.8425(6) 0.7971(6) 0.5864(3) 0.0283(19) Uiso 1.000000 R
N2 N 0.7045(5) 0.1353(5) 0.2773(3) 0.0223(13) Uani 1.000000 .
C11 C 0.7320(6) 0.2141(6) 0.3224(4) 0.0309(19) Uani 1.000000 .
H11a H 0.6764(13) 0.257(3) 0.3204(17) 0.046(3) Uiso 1.000000 GR
H11b H 0.754(4) 0.1820(6) 0.3604(4) 0.046(3) Uiso 1.000000 GR
H11c H 0.784(3) 0.255(3) 0.3163(16) 0.046(3) Uiso 1.000000 GR
C12 C 0.6657(7) 0.1878(8) 0.2203(4) 0.045(3) Uani 1.000000 .
H12a H 0.647(5) 0.1373(8) 0.1895(5) 0.067(4) Uiso 1.000000 GR
H12b H 0.609(3) 0.228(4) 0.2207(12) 0.067(4) Uiso 1.000000 GR
H12c H 0.7153(19) 0.232(4) 0.2136(15) 0.067(4) Uiso 1.000000 GR
C13 C 0.6285(6) 0.0702(7) 0.2887(5) 0.038(2) Uani 1.000000 .
H13a H 0.6528(17) 0.040(4) 0.3270(12) 0.057(3) Uiso 1.000000 GR
H13b H 0.5718(18) 0.1113(11) 0.287(3) 0.057(3) Uiso 1.000000 GR
H13c H 0.611(3) 0.017(3) 0.2595(17) 0.057(3) Uiso 1.000000 GR
C14 C 0.7922(6) 0.0741(6) 0.2746(3) 0.0282(18) Uani 1.000000 .
H14a H 0.7721(6) 0.0270(6) 0.2416(3) 0.034(2) Uiso 1.000000 R
H14b H 0.8399(6) 0.1211(6) 0.2669(3) 0.034(2) Uiso 1.000000 R
C15 C 0.8405(6) 0.0141(6) 0.3278(3) 0.0244(16) Uani 1.000000 .
C16 C 0.8131(6) -0.0845(6) 0.3340(4) 0.0313(19) Uani 1.000000 .
H16 H 0.7615(6) -0.1144(6) 0.3052(4) 0.038(2) Uiso 1.000000 R
C17 C 0.8617(7) -0.1393(6) 0.3827(4) 0.039(2) Uani 1.000000 .
H17 H 0.8416(7) -0.2062(6) 0.3874(4) 0.047(3) Uiso 1.000000 R
C18 C 0.9390(6) -0.0981(7) 0.4246(4) 0.0320(19) Uani 1.000000 .
H18 H 0.9730(6) -0.1367(7) 0.4571(4) 0.038(2) Uiso 1.000000 R
C19 C 0.9654(6) 0.0004(7) 0.4180(4) 0.036(2) Uani 1.000000 .
H19 H 1.0173(6) 0.0300(7) 0.4467(4) 0.043(3) Uiso 1.000000 R
C20 C 0.9176(6) 0.0564(6) 0.3703(4) 0.0295(18) Uani 1.000000 .
H20 H 0.9371(6) 0.1239(6) 0.3663(4) 0.035(2) Uiso 1.000000 R

loop_
_atom_site_aniso_label
_atom_site_aniso_U_11
_atom_site_aniso_U_22
_atom_site_aniso_U_33
_atom_site_aniso_U_12
_atom_site_aniso_U_13
_atom_site_aniso_U_23
I1 0.0226(2) 0.0199(2) 0.0226(2) -0.00081(19) 0.00547(19) 0.00428(18)
I2 0.0214(2) 0.0216(2) 0.0251(2) -0.00002(19) 0.00591(19) 0.00665(19)
F1 0.023(2) 0.023(2) 0.025(2) -0.0000(18) 0.0075(18) -0.0048(18)
F2 0.029(2) 0.018(2) 0.037(3) 0.0090(19) 0.010(2) 0.0003(19)
F3 0.033(3) 0.027(2) 0.021(2) 0.002(2) 0.0124(19) -0.0004(18)
F4 0.043(3) 0.016(2) 0.029(2) 0.005(2) 0.015(2) 0.0034(18)
C21 0.016(3) 0.022(4) 0.019(4) -0.001(3) 0.004(3) 0.005(3)
C22 0.018(4) 0.023(4) 0.021(4) -0.003(3) 0.007(3) -0.005(3)
C23 0.019(4) 0.017(3) 0.031(4) 0.002(3) 0.013(3) -0.003(3)
C24 0.011(3) 0.021(4) 0.026(4) -0.003(3) 0.005(3) 0.007(3)
C25 0.018(4) 0.016(3) 0.025(4) -0.003(3) 0.008(3) -0.000(3)
C26 0.021(4) 0.018(3) 0.024(4) 0.002(3) 0.012(3) 0.003(3)
I3 0.0232(3) 0.0322(3) 0.0178(2) -0.0087(2) 0.00516(19) -0.0054(2)
F5 0.028(2) 0.028(2) 0.026(2) 0.000(2) 0.0053(19) -0.0055(19)
F6 0.027(2) 0.044(3) 0.019(2) -0.005(2) 0.0013(19) 0.005(2)
C27 0.018(4) 0.026(4) 0.025(4) -0.004(3) 0.006(3) 0.001(3)
C28 0.020(4) 0.030(4) 0.020(4) -0.017(3) 0.003(3) -0.006(3)
C29 0.020(4) 0.034(4) 0.016(3) -0.011(3) 0.002(3) 0.002(3)
I4 0.0268(3) 0.0232(2) 0.0257(3) -0.0014(2) 0.0098(2) -0.0039(2)
F7 0.035(3) 0.026(2) 0.027(2) 0.007(2) 0.006(2) 0.008(2)
F8 0.031(3) 0.018(2) 0.040(3) 0.0094(19) 0.016(2) 0.0024(19)
C30 0.018(4) 0.023(4) 0.022(4) 0.001(3) 0.005(3) -0.001(3)
C31 0.026(4) 0.022(4) 0.022(4) 0.002(3) 0.005(3) 0.006(3)
C32 0.018(4) 0.016(3) 0.029(4) -0.004(3) 0.010(3) -0.001(3)
I5 0.0201(2) 0.0181(2) 0.0179(2) 0.00053(18) 0.00396(17) 0.00330(17)
F9 0.029(2) 0.024(2) 0.013(2) -0.0016(19) 0.0015(17) -0.0038(17)
F10 0.034(3) 0.013(2) 0.025(2) -0.0070(18) 0.0083(19) -0.0002(17)
C33 0.014(3) 0.017(3) 0.021(4) 0.007(3) 0.007(3) 0.012(3)
C34 0.013(3) 0.017(3) 0.015(3) 0.000(3) 0.001(3) 0.000(3)
C35 0.022(4) 0.013(3) 0.021(4) -0.003(3) 0.007(3) -0.002(3)
Br1 0.0342(4) 0.0254(4) 0.0180(4) -0.0020(3) 0.0042(3) 0.0051(3)
Br2 0.0247(4) 0.0248(4) 0.0159(3) 0.0008(3) 0.0065(3) -0.0020(3)
N1 0.020(3) 0.020(3) 0.021(3) 0.000(3) 0.003(2) -0.005(3)
C1 0.033(5) 0.037(5) 0.014(4) -0.003(4) -0.001(3) 0.002(3)
C2 0.032(5) 0.032(5) 0.034(5) 0.009(4) 0.012(4) 0.000(4)
C3 0.030(4) 0.029(4) 0.026(4) -0.009(3) 0.011(3) -0.004(3)
C4 0.021(4) 0.019(4) 0.025(4) -0.008(3) 0.003(3) 0.003(3)
C5 0.037(5) 0.019(4) 0.022(4) -0.017(3) 0.009(3) 0.000(3)
C6 0.037(5) 0.018(4) 0.030(4) -0.002(3) 0.009(4) -0.001(3)
C7 0.049(6) 0.022(4) 0.034(5) 0.001(4) 0.007(4) 0.007(4)
C8 0.032(5) 0.032(4) 0.026(4) -0.012(4) 0.003(3) 0.001(3)
C9 0.033(5) 0.028(4) 0.029(4) -0.011(4) 0.013(4) -0.005(3)
C10 0.027(4) 0.027(4) 0.019(4) -0.000(3) 0.010(3) 0.004(3)
N2 0.024(3) 0.023(3) 0.018(3) 0.004(3) 0.003(3) 0.001(3)
C11 0.030(5) 0.026(4) 0.035(5) -0.001(3) 0.007(4) -0.012(4)
C12 0.044(6) 0.060(7) 0.026(5) 0.018(5) 0.004(4) 0.012(4)
C13 0.027(5) 0.023(4) 0.063(6) -0.002(4) 0.012(4) 0.008(4)
C14 0.030(4) 0.028(4) 0.025(4) 0.013(4) 0.005(3) 0.001(3)
C15 0.023(4) 0.022(4) 0.027(4) 0.001(3) 0.006(3) 0.001(3)
C16 0.026(4) 0.028(4) 0.040(5) 0.001(3) 0.010(4) -0.007(4)
C17 0.051(6) 0.017(4) 0.051(6) 0.012(4) 0.019(5) 0.009(4)
C18 0.031(5) 0.033(5) 0.034(5) 0.002(4) 0.011(4) 0.009(4)
C19 0.027(5) 0.041(5) 0.038(5) -0.009(4) 0.005(4) 0.010(4)
C20 0.026(4) 0.029(4) 0.031(4) -0.008(3) 0.004(3) 0.004(3)

loop_
_atom_type_symbol
_atom_type_scat_dispersion_real
_atom_type_scat_dispersion_imag
_atom_type_scat_Cromer_Mann_a1
_atom_type_scat_Cromer_Mann_a2
_atom_type_scat_Cromer_Mann_a3
_atom_type_scat_Cromer_Mann_a4
_atom_type_scat_Cromer_Mann_b1
_atom_type_scat_Cromer_Mann_b2
_atom_type_scat_Cromer_Mann_b3
_atom_type_scat_Cromer_Mann_b4
_atom_type_scat_Cromer_Mann_c
_atom_type_scat_source
_atom_type_scat_dispersion_source
Br -0.38188 2.46625 17.17890 5.23580 5.63770 3.98510 2.17230 16.57960 0.26090 41.43280 2.95570 'International Tables Volume C Table 6.1.1.4 (pp. 500-502)' 'Brennan, Cowan, Rev. Sci. Instrum., 1992, 63, 850'
C 0.00313 0.00162 2.31000 1.02000 1.58860 0.86500 20.84390 10.20750 0.56870 51.65120 0.21560 'International Tables Volume C Table 6.1.1.4 (pp. 500-502)' 'Brennan, Cowan, Rev. Sci. Instrum., 1992, 63, 850'
F 0.01756 0.01033 3.53920 2.64120 1.51700 1.02430 10.28250 4.29440 0.26150 26.14760 0.27760 'International Tables Volume C Table 6.1.1.4 (pp. 500-502)' 'Brennan, Cowan, Rev. Sci. Instrum., 1992, 63, 850'
H 0.00000 0.00000 0.49300 0.32291 0.14019 0.04081 10.51090 26.12570 3.14236 57.79970 0.00304 'International Tables Volume C Table 6.1.1.4 (pp. 500-502)' 'Brennan, Cowan, Rev. Sci. Instrum., 1992, 63, 850'
I -0.43777 1.82087 20.14720 18.99490 7.51380 2.27350 4.34700 0.38140 27.76600 66.87760 4.07120 'International Tables Volume C Table 6.1.1.4 (pp. 500-502)' 'Brennan, Cowan, Rev. Sci. Instrum., 1992, 63, 850'
N 0.00612 0.00332 12.21260 3.13220 2.01250 1.16630 0.00570 9.89330 28.99750 0.58260 -11.52900 'International Tables Volume C Table 6.1.1.4 (pp. 500-502)' 'Brennan, Cowan, Rev. Sci. Instrum., 1992, 63, 850'

loop_
_geom_angle_atom_site_label_1
_geom_angle_atom_site_label_2
_geom_angle_atom_site_label_3
_geom_angle
_geom_angle_site_symmetry_1
_geom_angle_site_symmetry_3
_geom_angle_publ_flag
C22 C21 I1 120.5(5) . . ?
C26 C21 I1 121.8(5) . . ?
C26 C21 C22 117.7(7) . . ?
C21 C22 F1 120.7(7) . . ?
C23 C22 F1 118.1(7) . . ?
C23 C22 C21 121.2(7) . . ?
C22 C23 F2 118.8(7) . . ?
C24 C23 F2 120.3(7) . . ?
C24 C23 C22 121.0(7) . . ?
C23 C24 I2 121.2(5) . . ?
C25 C24 I2 121.0(6) . . ?
C25 C24 C23 117.9(7) . . ?
C24 C25 F3 120.3(6) . . ?
C26 C25 F3 119.3(6) . . ?
C26 C25 C24 120.5(7) . . ?
C21 C26 F4 121.1(6) . . ?
C25 C26 F4 117.2(6) . . ?
C25 C26 C21 121.7(7) . . ?
C28 C27 F5 121.0(7) . . ?
C29 C27 F5 119.4(7) 3_666 . ?
C29 C27 C28 119.6(7) 3_666 . ?
C27 C28 I3 120.4(6) . . ?
C29 C28 I3 121.2(6) . . ?
C29 C28 C27 118.4(7) . . ?
C27 C29 F6 116.6(7) 3_666 . ?
C28 C29 F6 121.4(7) . . ?
C28 C29 C27 122.0(7) . 3_666 ?
C31 C30 I4 122.6(6) . . ?
C32 C30 I4 120.1(5) 3_676 . ?
C32 C30 C31 117.3(7) 3_676 . ?
C30 C31 F7 120.0(7) . . ?
C32 C31 F7 118.0(7) . . ?
C32 C31 C30 122.0(7) . . ?
C30 C32 F8 120.4(7) 3_676 . ?
C31 C32 F8 118.8(7) . . ?
C31 C32 C30 120.7(7) . 3_676 ?
C34 C33 I5 120.7(5) . . ?
C35 C33 I5 122.0(5) 3_777 . ?
C35 C33 C34 117.3(6) 3_777 . ?
C33 C34 F9 120.1(6) . . ?
C35 C34 F9 118.4(6) . . ?
C35 C34 C33 121.5(6) . . ?
C33 C35 F10 120.4(6) 3_777 . ?
C34 C35 F10 118.3(6) . . ?
C34 C35 C33 121.2(6) . 3_777 ?
C2 N1 C1 108.1(6) . . ?
C3 N1 C1 108.9(6) . . ?
C3 N1 C2 110.1(6) . . ?
C4 N1 C1 108.8(6) . . ?
C4 N1 C2 110.9(6) . . ?
C4 N1 C3 110.0(6) . . ?
H1a C1 N1 109.5 . . ?
H1b C1 N1 109.5 . . ?
H1b C1 H1a 109.5 . . ?
H1c C1 N1 109.5 . . ?
H1c C1 H1a 109.5 . . ?
H1c C1 H1b 109.5 . . ?
H2a C2 N1 109.5 . . ?
H2b C2 N1 109.5 . . ?
H2b C2 H2a 109.5 . . ?
H2c C2 N1 109.5 . . ?
H2c C2 H2a 109.5 . . ?
H2c C2 H2b 109.5 . . ?
H3a C3 N1 109.5 . . ?
H3b C3 N1 109.5 . . ?
H3b C3 H3a 109.5 . . ?
H3c C3 N1 109.5 . . ?
H3c C3 H3a 109.5 . . ?
H3c C3 H3b 109.5 . . ?
H4a C4 N1 108.6(4) . . ?
H4b C4 N1 108.6(4) . . ?
H4b C4 H4a 107.6 . . ?
C5 C4 N1 114.8(6) . . ?
C5 C4 H4a 108.6(4) . . ?
C5 C4 H4b 108.6(5) . . ?
C6 C5 C4 120.3(7) . . ?
C10 C5 C4 120.6(7) . . ?
C10 C5 C6 119.1(7) . . ?
H6 C6 C5 119.9(5) . . ?
C7 C6 C5 120.2(8) . . ?
C7 C6 H6 119.9(5) . . ?
H7 C7 C6 120.0(5) . . ?
C8 C7 C6 120.0(8) . . ?
C8 C7 H7 120.0(5) . . ?
H8 C8 C7 119.5(5) . . ?
C9 C8 C7 121.0(8) . . ?
C9 C8 H8 119.5(5) . . ?
H9 C9 C8 120.4(5) . . ?
C10 C9 C8 119.2(8) . . ?
C10 C9 H9 120.4(5) . . ?
C9 C10 C5 120.5(7) . . ?
H10 C10 C5 119.8(5) . . ?
H10 C10 C9 119.8(5) . . ?
C12 N2 C11 107.7(7) . . ?
C13 N2 C11 108.9(7) . . ?
C13 N2 C12 109.8(7) . . ?
C14 N2 C11 110.9(6) . . ?
C14 N2 C12 107.4(6) . . ?
C14 N2 C13 112.1(6) . . ?
H11a C11 N2 109.5 . . ?
H11b C11 N2 109.5 . . ?
H11b C11 H11a 109.5 . . ?
H11c C11 N2 109.5 . . ?
H11c C11 H11a 109.5 . . ?
H11c C11 H11b 109.5 . . ?
H12a C12 N2 109.5 . . ?
H12b C12 N2 109.5 . . ?
H12b C12 H12a 109.5 . . ?
H12c C12 N2 109.5 . . ?
H12c C12 H12a 109.5 . . ?
H12c C12 H12b 109.5 . . ?
H13a C13 N2 109.5 . . ?
H13b C13 N2 109.5 . . ?
H13b C13 H13a 109.5 . . ?
H13c C13 N2 109.5 . . ?
H13c C13 H13a 109.5 . . ?
H13c C13 H13b 109.5 . . ?
H14a C14 N2 108.4(4) . . ?
H14b C14 N2 108.4(4) . . ?
H14b C14 H14a 107.5 . . ?
C15 C14 N2 115.4(7) . . ?
C15 C14 H14a 108.4(4) . . ?
C15 C14 H14b 108.4(5) . . ?
C16 C15 C14 120.8(7) . . ?
C20 C15 C14 119.6(7) . . ?
C20 C15 C16 119.5(8) . . ?
H16 C16 C15 120.3(5) . . ?
C17 C16 C15 119.4(8) . . ?
C17 C16 H16 120.3(5) . . ?
H17 C17 C16 119.3(5) . . ?
C18 C17 C16 121.3(8) . . ?
C18 C17 H17 119.3(5) . . ?
H18 C18 C17 120.7(5) . . ?
C19 C18 C17 118.6(8) . . ?
C19 C18 H18 120.7(5) . . ?
H19 C19 C18 119.5(5) . . ?
C20 C19 C18 121.1(8) . . ?
C20 C19 H19 119.5(5) . . ?
C19 C20 C15 120.1(8) . . ?
H20 C20 C15 119.9(5) . . ?
H20 C20 C19 119.9(5) . . ?

loop_
_geom_bond_atom_site_label_1
_geom_bond_atom_site_label_2
_geom_bond_distance
_geom_bond_site_symmetry_2
_geom_bond_publ_flag
I1 C21 2.111(7) . ?
I2 C24 2.116(7) . ?
F1 C22 1.341(8) . ?
F2 C23 1.340(8) . ?
F3 C25 1.348(8) . ?
F4 C26 1.359(8) . ?
C21 C22 1.385(10) . ?
C21 C26 1.370(10) . ?
C22 C23 1.370(11) . ?
C23 C24 1.383(10) . ?
C24 C25 1.389(10) . ?
C25 C26 1.375(10) . ?
I3 C28 2.110(8) . ?
F5 C27 1.334(9) . ?
F6 C29 1.348(9) . ?
C27 C28 1.382(11) . ?
C27 C29 1.392(11) 3_666 ?
C28 C29 1.378(12) . ?
I4 C30 2.095(7) . ?
F7 C31 1.353(8) . ?
F8 C32 1.337(8) . ?
C30 C31 1.372(11) . ?
C30 C32 1.386(10) 3_676 ?
C31 C32 1.381(11) . ?
I5 C33 2.106(7) . ?
F9 C34 1.345(8) . ?
F10 C35 1.346(8) . ?
C33 C34 1.388(10) . ?
C33 C35 1.379(10) 3_777 ?
C34 C35 1.379(10) . ?
N1 C1 1.489(9) . ?
N1 C2 1.498(10) . ?
N1 C3 1.491(9) . ?
N1 C4 1.537(10) . ?
C1 H1a 0.9800 . ?
C1 H1b 0.9800 . ?
C1 H1c 0.9800 . ?
C2 H2a 0.9800 . ?
C2 H2b 0.9800 . ?
C2 H2c 0.9800 . ?
C3 H3a 0.9800 . ?
C3 H3b 0.9800 . ?
C3 H3c 0.9800 . ?
C4 H4a 0.9900 . ?
C4 H4b 0.9900 . ?
C4 C5 1.494(10) . ?
C5 C6 1.414(11) . ?
C5 C10 1.387(11) . ?
C6 H6 0.9500 . ?
C6 C7 1.374(12) . ?
C7 H7 0.9500 . ?
C7 C8 1.393(12) . ?
C8 H8 0.9500 . ?
C8 C9 1.375(12) . ?
C9 H9 0.9500 . ?
C9 C10 1.406(11) . ?
C10 H10 0.9500 . ?
N2 C11 1.480(10) . ?
N2 C12 1.504(10) . ?
N2 C13 1.491(10) . ?
N2 C14 1.529(10) . ?
C11 H11a 0.9800 . ?
C11 H11b 0.9800 . ?
C11 H11c 0.9800 . ?
C12 H12a 0.9800 . ?
C12 H12b 0.9800 . ?
C12 H12c 0.9800 . ?
C13 H13a 0.9800 . ?
C13 H13b 0.9800 . ?
C13 H13c 0.9800 . ?
C14 H14a 0.9900 . ?
C14 H14b 0.9900 . ?
C14 C15 1.505(11) . ?
C15 C16 1.385(11) . ?
C15 C20 1.401(11) . ?
C16 H16 0.9500 . ?
C16 C17 1.393(12) . ?
C17 H17 0.9500 . ?
C17 C18 1.388(13) . ?
C18 H18 0.9500 . ?
C18 C19 1.382(12) . ?
C19 H19 0.9500 . ?
C19 C20 1.379(12) . ?
C20 H20 0.9500 . ?

loop_
_geom_torsion_atom_site_label_1
_geom_torsion_atom_site_label_2
_geom_torsion_atom_site_label_3
_geom_torsion_atom_site_label_4
_geom_torsion
_geom_torsion_site_symmetry_1
_geom_torsion_site_symmetry_2
_geom_torsion_site_symmetry_3
_geom_torsion_site_symmetry_4
_geom_torsion_publ_flag
I1 C21 C22 F1 -0.5(6) . . . . ?
I1 C21 C22 C23 -178.9(6) . . . . ?
I1 C21 C26 F4 -1.5(6) . . . . ?
I1 C21 C26 C25 179.2(6) . . . . ?
I2 C24 C23 F2 -0.3(6) . . . . ?
I2 C24 C23 C22 -179.7(6) . . . . ?
I2 C24 C25 F3 -0.3(6) . . . . ?
I2 C24 C25 C26 180.0(5) . . . . ?
F1 C22 C21 C26 178.7(7) . . . . ?
F1 C22 C23 F2 1.8(7) . . . . ?
F1 C22 C23 C24 -178.8(6) . . . . ?
F2 C23 C22 C21 -179.7(6) . . . . ?
F2 C23 C24 C25 179.4(7) . . . . ?
F3 C25 C24 C23 -180.0(7) . . . . ?
F3 C25 C26 F4 0.6(7) . . . . ?
F3 C25 C26 C21 180.0(6) . . . . ?
F4 C26 C21 C22 179.4(7) . . . . ?
F4 C26 C25 C24 -179.7(6) . . . . ?
C21 C22 C23 C24 -0.3(9) . . . . ?
C21 C26 C25 C24 -0.3(9) . . . . ?
C22 C23 C24 C25 0.0(9) . . . . ?
C23 C24 C25 C26 0.3(8) . . . . ?
I3 C28 C27 F5 -2.7(6) . . . . ?
I3 C28 C27 C29 177.7(6) . . . 3_666 ?
I3 C28 C29 F6 -0.3(6) . . . . ?
I3 C28 C29 C27 -177.7(6) . . . 3_666 ?
F5 C27 C28 C29 177.8(7) . . . . ?
F5 C27 C29 F6 -0.2(8) . . 3_666 3_666 ?
F5 C27 C29 C28 -177.7(7) . . 3_666 3_666 ?
F6 C29 C27 C28 -179.4(6) . . 3_666 3_666 ?
F6 C29 C28 C27 179.2(7) . . . . ?
C27 C28 C29 C27 1.8(7) . . . 3_666 ?
C27 C29 C28 C27 1.8(7) 3_666 . . . ?
I4 C30 C31 F7 -0.1(7) . . . . ?
I4 C30 C31 C32 177.8(6) . . . . ?
I4 C30 C32 F8 -0.6(6) . . 3_676 3_676 ?
I4 C30 C32 C31 -177.8(6) . . 3_676 3_676 ?
F7 C31 C30 C32 -178.8(7) . . . 3_676 ?
F7 C31 C32 F8 -3.8(8) . . . . ?
F7 C31 C32 C30 178.9(7) . . . 3_676 ?
F8 C32 C30 C31 -178.2(7) . . 3_676 3_676 ?
F8 C32 C31 C30 178.3(7) . . . . ?
C30 C31 C32 C30 1.0(8) . . . 3_676 ?
C30 C32 C31 C30 1.0(7) 3_676 . . . ?
I5 C33 C34 F9 -0.2(6) . . . . ?
I5 C33 C34 C35 -179.2(5) . . . . ?
I5 C33 C35 F10 -1.7(6) . . 3_777 3_777 ?
I5 C33 C35 C34 179.2(5) . . 3_777 3_777 ?
F9 C34 C33 C35 178.7(6) . . . 3_777 ?
F9 C34 C35 F10 0.4(7) . . . . ?
F9 C34 C35 C33 -178.7(6) . . . 3_777 ?
F10 C35 C33 C34 -179.4(7) . . 3_777 3_777 ?
F10 C35 C34 C33 179.4(6) . . . . ?
C33 C34 C35 C33 0.3(7) . . . 3_777 ?
C33 C35 C34 C33 0.3(7) 3_777 . . . ?
N1 C4 C5 C6 93.8(7) . . . . ?
N1 C4 C5 C10 -89.9(7) . . . . ?
C4 C5 C6 C7 176.8(8) . . . . ?
C4 C5 C10 C9 -177.4(7) . . . . ?
C5 C6 C7 C8 -0.5(10) . . . . ?
C5 C10 C9 C8 1.8(9) . . . . ?
C6 C7 C8 C9 1.4(11) . . . . ?
C7 C8 C9 C10 -2.1(10) . . . . ?
N2 C14 C15 C16 90.3(8) . . . . ?
N2 C14 C15 C20 -93.2(8) . . . . ?
C14 C15 C16 C17 177.5(8) . . . . ?
C14 C15 C20 C19 -176.9(8) . . . . ?
C15 C16 C17 C18 -1.8(10) . . . . ?
C15 C20 C19 C18 0.5(10) . . . . ?
C16 C17 C18 C19 2.0(11) . . . . ?
C17 C18 C19 C20 -1.3(10) . . . . ?
